data_4084762
loop_
_publ_author_name
'Loose, Florian'
'Plettenberg, Inka'
'Haase, Detlev'
'Saak, Wolfgang'
'Schmidtmann, Marc'
'Sch\"afer, Andr\'e'
'M\"uller, Thomas'
'Beckhaus, R\"udiger'

_publ_section_title
;
 Aromatic Imines in the Titanocene Coordination Sphere---Titanaaziridine
 vs 1-Aza-2-titanacyclopent-4-ene Structures
;
_journal_issue 23
_journal_name_full Organometallics
_journal_page_first 6785
_journal_paper_doi 10.1021/om500750y
_journal_volume 33
_journal_year 2014
_chemical_formula_sum 'C24 H23 N Ti'
_chemical_formula_weight 373.33
_chemical_name_systematic
; 
 ? 
;
_space_group_IT_number 61
_symmetry_cell_setting orthorhombic
_symmetry_space_group_name_Hall '-P 2ac 2ab'
_symmetry_space_group_name_H-M 'P b c a'
_atom_sites_solution_hydrogens geom
_atom_sites_solution_primary direct
_atom_sites_solution_secondary difmap
_audit_creation_method SHELXL-97
_cell_angle_alpha 90.00
_cell_angle_beta 90.00
_cell_angle_gamma 90.00
_cell_formula_units_Z 8
_cell_length_a 10.9609(2)
_cell_length_b 16.6816(3)
_cell_length_c 20.7506(4)
_cell_measurement_reflns_used 9933
_cell_measurement_temperature 153(2)
_cell_measurement_theta_max 28.90
_cell_measurement_theta_min 2.43
_cell_volume 3794.15(12)
_computing_cell_refinement 'Bruker SAINT'
_computing_data_collection 'Bruker APEX2'
_computing_data_reduction 'Bruker SAINT'
_computing_molecular_graphics 'Diamond (Crystal Impact, 2010)'
_computing_publication_material 'SHELX-97 (Sheldrick, 2008)'
_computing_structure_refinement 'SHELXL-97 (Sheldrick, 2008)'
_computing_structure_solution 'SHELXS-97 (Sheldrick, 2008)'
_diffrn_ambient_temperature 153(2)
_diffrn_measured_fraction_theta_full 0.998
_diffrn_measured_fraction_theta_max 0.998
_diffrn_measurement_device_type 'Bruker APEX-II CCD'
_diffrn_measurement_method '\f and \w scans'
_diffrn_radiation_monochromator graphite
_diffrn_radiation_source 'fine-focus sealed tube'
_diffrn_radiation_type MoK\a
_diffrn_radiation_wavelength 0.71073
_diffrn_reflns_av_R_equivalents 0.0499
_diffrn_reflns_av_sigmaI/netI 0.0297
_diffrn_reflns_limit_h_max 14
_diffrn_reflns_limit_h_min -13
_diffrn_reflns_limit_k_max 22
_diffrn_reflns_limit_k_min -22
_diffrn_reflns_limit_l_max 28
_diffrn_reflns_limit_l_min -25
_diffrn_reflns_number 63098
_diffrn_reflns_theta_full 29.01
_diffrn_reflns_theta_max 29.01
_diffrn_reflns_theta_min 2.70
_exptl_absorpt_coefficient_mu 0.458
_exptl_absorpt_correction_T_max 0.9304
_exptl_absorpt_correction_T_min 0.8697
_exptl_absorpt_correction_type numerical
_exptl_absorpt_process_details 'Bruker SAINT'
_exptl_crystal_colour green
_exptl_crystal_density_diffrn 1.307
_exptl_crystal_density_method 'not measured'
_exptl_crystal_description block
_exptl_crystal_F_000 1568
_exptl_crystal_size_max 0.31
_exptl_crystal_size_mid 0.19
_exptl_crystal_size_min 0.16
_refine_diff_density_max 0.439
_refine_diff_density_min -0.358
_refine_diff_density_rms 0.053
_refine_ls_extinction_method none
_refine_ls_goodness_of_fit_ref 1.029
_refine_ls_hydrogen_treatment constr
_refine_ls_matrix_type full
_refine_ls_number_parameters 236
_refine_ls_number_reflns 5035
_refine_ls_number_restraints 0
_refine_ls_restrained_S_all 1.029
_refine_ls_R_factor_all 0.0706
_refine_ls_R_factor_gt 0.0392
_refine_ls_shift/su_max 0.002
_refine_ls_shift/su_mean 0.000
_refine_ls_structure_factor_coef Fsqd
_refine_ls_weighting_details 'calc w=1/[\s^2^(Fo^2^)+(0.0427P)^2^+2.1109P] where P=(Fo^2^+2Fc^2^)/3'
_refine_ls_weighting_scheme calc
_refine_ls_wR_factor_gt 0.0883
_refine_ls_wR_factor_ref 0.1045
_reflns_number_gt 3529
_reflns_number_total 5035
_reflns_threshold_expression >2sigma(I)
_cod_data_source_file om500750y_si_001.cif
_cod_data_source_block 5
_cod_depositor_comments 'Adding full bibliography for 4084761--4084765.cif.'
_cod_original_sg_symbol_H-M Pbca
_cod_database_code 4084762

loop_
_symmetry_equiv_pos_as_xyz
'x, y, z'
'-x+1/2, -y, z+1/2'
'x+1/2, -y+1/2, -z'
'-x, y+1/2, -z+1/2'
'-x, -y, -z'
'x-1/2, y, -z-1/2'
'-x-1/2, y-1/2, z'
'x, -y-1/2, z-1/2'

loop_
_atom_site_label
_atom_site_type_symbol
_atom_site_fract_x
_atom_site_fract_y
_atom_site_fract_z
_atom_site_U_iso_or_equiv
_atom_site_adp_type
_atom_site_occupancy
_atom_site_symmetry_multiplicity
_atom_site_calc_flag
_atom_site_refinement_flags
Ti1 Ti 0.20861(3) 1.062059(17) 0.648112(14) 0.02673(9) Uani 1 1 d .
N1 N 0.29947(14) 0.96447(9) 0.62154(7) 0.0308(3) Uani 1 1 d .
C1 C 0.20880(16) 0.93214(10) 0.66154(8) 0.0300(4) Uani 1 1 d .
H1 H 0.2408 0.9157 0.7047 0.036 Uiso 1 1 calc R
C2 C 0.12152(16) 0.87380(10) 0.63442(9) 0.0299(4) Uani 1 1 d .
C3 C 0.02131(17) 0.84823(11) 0.67075(10) 0.0355(4) Uani 1 1 d .
H3 H 0.0085 0.8700 0.7125 0.043 Uiso 1 1 calc R
C4 C -0.05940(18) 0.79179(11) 0.64692(11) 0.0414(5) Uani 1 1 d .
H4 H -0.1272 0.7759 0.6724 0.050 Uiso 1 1 calc R
C5 C -0.04295(19) 0.75778(11) 0.58624(11) 0.0434(5) Uani 1 1 d .
C6 C 0.05627(19) 0.78245(11) 0.55023(10) 0.0416(5) Uani 1 1 d .
H6 H 0.0696 0.7598 0.5088 0.050 Uiso 1 1 calc R
C7 C 0.13715(18) 0.84003(10) 0.57356(9) 0.0340(4) Uani 1 1 d .
H7 H 0.2040 0.8565 0.5476 0.041 Uiso 1 1 calc R
C8 C -0.1334(2) 0.69778(13) 0.56001(15) 0.0670(8) Uani 1 1 d .
H8A H -0.1505 0.6571 0.5929 0.101 Uiso 1 1 calc R
H8B H -0.0993 0.6719 0.5216 0.101 Uiso 1 1 calc R
H8C H -0.2093 0.7254 0.5485 0.101 Uiso 1 1 calc R
C9 C 0.42026(17) 0.94211(10) 0.62064(8) 0.0297(4) Uani 1 1 d .
C10 C 0.46441(19) 0.87285(11) 0.65124(9) 0.0365(4) Uani 1 1 d .
H10 H 0.4099 0.8395 0.6746 0.044 Uiso 1 1 calc R
C11 C 0.5870(2) 0.85273(12) 0.64755(10) 0.0446(5) Uani 1 1 d .
H11 H 0.6155 0.8059 0.6689 0.054 Uiso 1 1 calc R
C12 C 0.6682(2) 0.89948(13) 0.61352(10) 0.0457(5) Uani 1 1 d .
H12 H 0.7520 0.8853 0.6114 0.055 Uiso 1 1 calc R
C13 C 0.62556(19) 0.96746(12) 0.58246(10) 0.0412(5) Uani 1 1 d .
H13 H 0.6806 0.9999 0.5586 0.049 Uiso 1 1 calc R
C14 C 0.50411(17) 0.98851(11) 0.58590(9) 0.0347(4) Uani 1 1 d .
H14 H 0.4767 1.0354 0.5643 0.042 Uiso 1 1 calc R
C15 C 0.16251(19) 1.11733(11) 0.54540(9) 0.0359(4) Uani 1 1 d .
H15 H 0.2269 1.1325 0.5173 0.043 Uiso 1 1 calc R
C16 C 0.10611(19) 1.16684(11) 0.59127(9) 0.0385(4) Uani 1 1 d .
H16 H 0.1251 1.2215 0.5994 0.046 Uiso 1 1 calc R
C17 C 0.01685(19) 1.12152(12) 0.62297(10) 0.0423(5) Uani 1 1 d .
H17 H -0.0356 1.1399 0.6563 0.051 Uiso 1 1 calc R
C18 C 0.01884(18) 1.04375(12) 0.59655(10) 0.0416(5) Uani 1 1 d .
H18 H -0.0314 1.0002 0.6094 0.050 Uiso 1 1 calc R
C19 C 0.10746(19) 1.04172(11) 0.54820(9) 0.0374(4) Uani 1 1 d .
H19 H 0.1269 0.9969 0.5219 0.045 Uiso 1 1 calc R
C20 C 0.38215(19) 1.11712(12) 0.70162(10) 0.0417(5) Uani 1 1 d .
H20 H 0.4583 1.1207 0.6800 0.050 Uiso 1 1 calc R
C21 C 0.29066(19) 1.17513(12) 0.70104(10) 0.0415(5) Uani 1 1 d .
H21 H 0.2938 1.2252 0.6792 0.050 Uiso 1 1 calc R
C22 C 0.1928(2) 1.14664(12) 0.73842(10) 0.0423(5) Uani 1 1 d .
H22 H 0.1183 1.1740 0.7463 0.051 Uiso 1 1 calc R
C23 C 0.2249(2) 1.07031(12) 0.76214(9) 0.0444(5) Uani 1 1 d .
H23 H 0.1759 1.0368 0.7886 0.053 Uiso 1 1 calc R
C24 C 0.3429(2) 1.05297(12) 0.73943(10) 0.0434(5) Uani 1 1 d .
H24 H 0.3881 1.0057 0.7483 0.052 Uiso 1 1 calc R

loop_
_atom_site_aniso_label
_atom_site_aniso_U_11
_atom_site_aniso_U_22
_atom_site_aniso_U_33
_atom_site_aniso_U_23
_atom_site_aniso_U_13
_atom_site_aniso_U_12
Ti1 0.03265(17) 0.02523(15) 0.02232(15) 0.00132(11) -0.00056(13) -0.00003(12)
N1 0.0313(8) 0.0293(7) 0.0318(8) 0.0013(6) -0.0016(6) 0.0015(6)
C1 0.0341(9) 0.0282(8) 0.0276(9) 0.0013(6) -0.0017(7) 0.0003(7)
C2 0.0326(9) 0.0234(7) 0.0337(9) 0.0028(7) -0.0025(8) 0.0036(7)
C3 0.0376(10) 0.0306(9) 0.0384(10) 0.0068(8) 0.0013(8) 0.0033(8)
C4 0.0347(10) 0.0325(9) 0.0571(13) 0.0180(9) -0.0048(10) -0.0003(8)
C5 0.0454(12) 0.0259(8) 0.0587(14) 0.0100(9) -0.0230(10) -0.0017(8)
C6 0.0512(12) 0.0314(9) 0.0423(11) -0.0034(8) -0.0146(10) 0.0073(9)
C7 0.0380(10) 0.0290(8) 0.0350(10) -0.0007(7) -0.0028(8) 0.0040(7)
C8 0.0686(16) 0.0383(11) 0.094(2) 0.0107(12) -0.0396(15) -0.0129(11)
C9 0.0344(9) 0.0310(8) 0.0236(8) -0.0058(7) -0.0034(7) 0.0039(7)
C10 0.0451(11) 0.0310(9) 0.0333(10) -0.0002(7) -0.0038(9) 0.0028(8)
C11 0.0487(12) 0.0405(10) 0.0446(12) -0.0018(9) -0.0088(10) 0.0168(9)
C12 0.0375(11) 0.0547(12) 0.0448(12) -0.0092(10) -0.0043(9) 0.0163(10)
C13 0.0390(11) 0.0492(11) 0.0353(11) -0.0023(9) 0.0065(9) 0.0063(9)
C14 0.0352(10) 0.0383(9) 0.0306(9) 0.0022(7) 0.0015(8) 0.0081(8)
C15 0.0418(10) 0.0396(10) 0.0261(9) 0.0078(7) -0.0010(8) 0.0044(8)
C16 0.0514(12) 0.0300(8) 0.0341(10) 0.0065(7) -0.0028(9) 0.0069(8)
C17 0.0396(11) 0.0494(11) 0.0379(11) 0.0108(9) 0.0049(9) 0.0149(9)
C18 0.0351(10) 0.0422(10) 0.0474(12) 0.0125(9) -0.0098(9) -0.0039(8)
C19 0.0467(11) 0.0352(9) 0.0304(10) -0.0004(7) -0.0132(9) 0.0065(8)
C20 0.0399(11) 0.0513(11) 0.0338(10) -0.0046(9) -0.0049(9) -0.0093(9)
C21 0.0512(12) 0.0330(9) 0.0404(11) -0.0036(8) -0.0034(10) -0.0101(9)
C22 0.0492(12) 0.0406(10) 0.0371(11) -0.0143(8) 0.0051(9) -0.0049(9)
C23 0.0646(15) 0.0459(11) 0.0227(9) -0.0026(8) 0.0008(9) -0.0158(10)
C24 0.0588(13) 0.0386(10) 0.0330(10) -0.0044(8) -0.0180(10) -0.0007(9)

loop_
_atom_type_symbol
_atom_type_description
_atom_type_scat_dispersion_real
_atom_type_scat_dispersion_imag
_atom_type_scat_source
C C 0.0033 0.0016 'International Tables Vol C Tables 4.2.6.8 and 6.1.1.4'
H H 0.0000 0.0000 'International Tables Vol C Tables 4.2.6.8 and 6.1.1.4'
N N 0.0061 0.0033 'International Tables Vol C Tables 4.2.6.8 and 6.1.1.4'
Ti Ti 0.2776 0.4457 'International Tables Vol C Tables 4.2.6.8 and 6.1.1.4'

loop_
_geom_angle_atom_site_label_1
_geom_angle_atom_site_label_2
_geom_angle_atom_site_label_3
_geom_angle
N1 Ti1 C1 38.93(6)
N1 Ti1 C22 138.56(7)
C1 Ti1 C22 119.57(7)
N1 Ti1 C18 102.13(7)
C1 Ti1 C18 86.00(7)
C22 Ti1 C18 111.97(8)
N1 Ti1 C21 126.37(7)
C1 Ti1 C21 137.12(7)
C22 Ti1 C21 34.72(7)
C18 Ti1 C21 130.57(7)
N1 Ti1 C19 82.80(6)
C1 Ti1 C19 88.28(7)
C22 Ti1 C19 138.30(7)
C18 Ti1 C19 34.32(7)
C21 Ti1 C19 134.27(7)
N1 Ti1 C15 100.12(7)
C1 Ti1 C15 119.96(7)
C22 Ti1 C15 117.78(7)
C18 Ti1 C15 57.04(7)
C21 Ti1 C15 100.85(7)
C19 Ti1 C15 34.25(6)
N1 Ti1 C23 106.63(7)
C1 Ti1 C23 86.01(7)
C22 Ti1 C23 34.68(7)
C18 Ti1 C23 121.68(8)
C21 Ti1 C23 57.45(7)
C19 Ti1 C23 155.81(8)
C15 Ti1 C23 152.41(7)
N1 Ti1 C17 136.29(7)
C1 Ti1 C17 116.22(7)
C22 Ti1 C17 81.94(8)
C18 Ti1 C17 34.56(7)
C21 Ti1 C17 96.05(8)
C19 Ti1 C17 57.08(7)
C15 Ti1 C17 56.94(7)
C23 Ti1 C17 105.08(8)
N1 Ti1 C20 92.58(7)
C1 Ti1 C20 108.76(7)
C22 Ti1 C20 57.12(8)
C18 Ti1 C20 164.52(7)
C21 Ti1 C20 34.14(7)
C19 Ti1 C20 146.42(7)
C15 Ti1 C20 115.94(7)
C23 Ti1 C20 56.95(7)
C17 Ti1 C20 130.16(8)
N1 Ti1 C16 134.29(7)
C1 Ti1 C16 142.09(7)
C22 Ti1 C16 85.40(7)
C18 Ti1 C16 57.06(7)
C21 Ti1 C16 79.88(7)
C19 Ti1 C16 56.92(7)
C15 Ti1 C16 34.26(6)
C23 Ti1 C16 118.97(7)
C17 Ti1 C16 34.14(7)
C20 Ti1 C16 108.84(7)
N1 Ti1 C24 81.96(7)
C1 Ti1 C24 80.58(7)
C22 Ti1 C24 56.97(8)
C18 Ti1 C24 152.76(8)
C21 Ti1 C24 56.67(7)
C19 Ti1 C24 164.72(7)
C15 Ti1 C24 149.49(8)
C23 Ti1 C24 34.21(8)
C17 Ti1 C24 137.65(8)
C20 Ti1 C24 33.86(7)
C16 Ti1 C24 136.31(7)
C9 N1 C1 125.86(15)
C9 N1 Ti1 135.11(12)
C1 N1 Ti1 78.21(10)
N1 C1 C2 119.16(15)
N1 C1 Ti1 62.86(9)
C2 C1 Ti1 127.21(12)
C7 C2 C3 117.49(17)
C7 C2 C1 122.16(17)
C3 C2 C1 120.30(17)
C4 C3 C2 121.14(19)
C3 C4 C5 121.16(19)
C6 C5 C4 117.99(18)
C6 C5 C8 121.3(2)
C4 C5 C8 120.7(2)
C5 C6 C7 121.18(19)
C2 C7 C6 121.01(19)
N1 C9 C14 119.24(16)
N1 C9 C10 123.27(17)
C14 C9 C10 117.45(17)
C11 C10 C9 120.53(19)
C12 C11 C10 121.11(19)
C11 C12 C13 118.95(19)
C14 C13 C12 120.7(2)
C13 C14 C9 121.28(18)
C19 C15 C16 108.20(18)
C19 C15 Ti1 72.83(10)
C16 C15 Ti1 73.37(10)
C17 C16 C15 107.97(17)
C17 C16 Ti1 72.65(11)
C15 C16 Ti1 72.37(10)
C16 C17 C18 107.67(18)
C16 C17 Ti1 73.22(11)
C18 C17 Ti1 71.82(11)
C19 C18 C17 108.22(18)
C19 C18 Ti1 73.49(11)
C17 C18 Ti1 73.61(12)
C18 C19 C15 107.92(17)
C18 C19 Ti1 72.19(11)
C15 C19 Ti1 72.91(11)
C21 C20 C24 108.39(19)
C21 C20 Ti1 71.92(11)
C24 C20 Ti1 73.77(12)
C20 C21 C22 108.02(18)
C20 C21 Ti1 73.94(11)
C22 C21 Ti1 72.30(11)
C21 C22 C23 107.93(19)
C21 C22 Ti1 72.98(11)
C23 C22 Ti1 73.62(11)
C24 C23 C22 107.34(18)
C24 C23 Ti1 73.95(11)
C22 C23 Ti1 71.69(11)
C20 C24 C23 108.32(19)
C20 C24 Ti1 72.37(11)
C23 C24 Ti1 71.84(11)

loop_
_geom_bond_atom_site_label_1
_geom_bond_atom_site_label_2
_geom_bond_distance
Ti1 N1 1.9865(15)
Ti1 C1 2.1851(16)
Ti1 C22 2.3521(19)
Ti1 C18 2.359(2)
Ti1 C21 2.3608(19)
Ti1 C19 2.3755(18)
Ti1 C15 2.3765(18)
Ti1 C23 2.3769(19)
Ti1 C17 2.382(2)
Ti1 C20 2.386(2)
Ti1 C16 2.3892(18)
Ti1 C24 2.404(2)
N1 C9 1.376(2)
N1 C1 1.403(2)
C1 C2 1.476(2)
C2 C7 1.393(3)
C2 C3 1.399(3)
C3 C4 1.383(3)
C4 C5 1.393(3)
C5 C6 1.382(3)
C5 C8 1.511(3)
C6 C7 1.394(3)
C9 C14 1.401(3)
C9 C10 1.404(2)
C10 C11 1.387(3)
C11 C12 1.378(3)
C12 C13 1.385(3)
C13 C14 1.379(3)
C15 C19 1.399(3)
C15 C16 1.404(3)
C16 C17 1.400(3)
C17 C18 1.409(3)
C18 C19 1.397(3)
C20 C21 1.394(3)
C20 C24 1.395(3)
C21 C22 1.406(3)
C22 C23 1.410(3)
C23 C24 1.407(3)

loop_
_geom_torsion_atom_site_label_1
_geom_torsion_atom_site_label_2
_geom_torsion_atom_site_label_3
_geom_torsion_atom_site_label_4
_geom_torsion
C1 Ti1 N1 C9 -129.7(2)
C22 Ti1 N1 C9 -52.1(2)
C18 Ti1 N1 C9 162.64(17)
C21 Ti1 N1 C9 -7.2(2)
C19 Ti1 N1 C9 134.12(18)
C15 Ti1 N1 C9 104.44(18)
C23 Ti1 N1 C9 -68.69(18)
C17 Ti1 N1 C9 156.46(16)
C20 Ti1 N1 C9 -12.49(18)
C16 Ti1 N1 C9 107.21(18)
C24 Ti1 N1 C9 -44.73(18)
C22 Ti1 N1 C1 77.55(13)
C18 Ti1 N1 C1 -67.69(11)
C21 Ti1 N1 C1 122.46(11)
C19 Ti1 N1 C1 -96.22(11)
C15 Ti1 N1 C1 -125.90(10)
C23 Ti1 N1 C1 60.97(11)
C17 Ti1 N1 C1 -73.88(13)
C20 Ti1 N1 C1 117.18(10)
C16 Ti1 N1 C1 -123.12(11)
C24 Ti1 N1 C1 84.94(11)
C9 N1 C1 C2 -102.6(2)
Ti1 N1 C1 C2 119.48(15)
C9 N1 C1 Ti1 137.91(18)
C22 Ti1 C1 N1 -132.00(10)
C18 Ti1 C1 N1 114.95(11)
C21 Ti1 C1 N1 -93.07(13)
C19 Ti1 C1 N1 80.66(10)
C15 Ti1 C1 N1 66.99(12)
C23 Ti1 C1 N1 -122.87(11)
C17 Ti1 C1 N1 132.28(10)
C20 Ti1 C1 N1 -69.81(11)
C16 Ti1 C1 N1 102.65(13)
C24 Ti1 C1 N1 -88.84(11)
N1 Ti1 C1 C2 -107.35(19)
C22 Ti1 C1 C2 120.65(16)
C18 Ti1 C1 C2 7.60(16)
C21 Ti1 C1 C2 159.58(14)
C19 Ti1 C1 C2 -26.70(16)
C15 Ti1 C1 C2 -40.36(18)
C23 Ti1 C1 C2 129.78(16)
C17 Ti1 C1 C2 24.93(18)
C20 Ti1 C1 C2 -177.16(15)
C16 Ti1 C1 C2 -4.7(2)
C24 Ti1 C1 C2 163.81(17)
N1 C1 C2 C7 10.3(2)
Ti1 C1 C2 C7 86.9(2)
N1 C1 C2 C3 -172.02(15)
Ti1 C1 C2 C3 -95.45(18)
C7 C2 C3 C4 -0.3(3)
C1 C2 C3 C4 -178.01(16)
C2 C3 C4 C5 0.7(3)
C3 C4 C5 C6 -0.4(3)
C3 C4 C5 C8 -178.41(18)
C4 C5 C6 C7 -0.5(3)
C8 C5 C6 C7 177.59(18)
C3 C2 C7 C6 -0.5(3)
C1 C2 C7 C6 177.17(16)
C5 C6 C7 C2 0.9(3)
C1 N1 C9 C14 -169.52(16)
Ti1 N1 C9 C14 -57.9(2)
C1 N1 C9 C10 12.7(3)
Ti1 N1 C9 C10 124.34(18)
N1 C9 C10 C11 178.78(18)
C14 C9 C10 C11 1.0(3)
C9 C10 C11 C12 -0.6(3)
C10 C11 C12 C13 -0.2(3)
C11 C12 C13 C14 0.5(3)
C12 C13 C14 C9 -0.1(3)
N1 C9 C14 C13 -178.56(17)
C10 C9 C14 C13 -0.7(3)
N1 Ti1 C15 C19 60.78(12)
C1 Ti1 C15 C19 24.80(14)
C22 Ti1 C15 C19 -136.54(12)
C18 Ti1 C15 C19 -37.19(12)
C21 Ti1 C15 C19 -168.87(12)
C23 Ti1 C15 C19 -133.55(16)
C17 Ti1 C15 C19 -78.68(13)
C20 Ti1 C15 C19 158.69(12)
C16 Ti1 C15 C19 -115.68(17)
C24 Ti1 C15 C19 152.10(14)
N1 Ti1 C15 C16 176.47(12)
C1 Ti1 C15 C16 140.49(12)
C22 Ti1 C15 C16 -20.85(15)
C18 Ti1 C15 C16 78.50(13)
C21 Ti1 C15 C16 -53.18(13)
C19 Ti1 C15 C16 115.68(17)
C23 Ti1 C15 C16 -17.9(2)
C17 Ti1 C15 C16 37.00(12)
C20 Ti1 C15 C16 -85.63(13)
C24 Ti1 C15 C16 -92.21(18)
C19 C15 C16 C17 0.6(2)
Ti1 C15 C16 C17 -64.40(14)
C19 C15 C16 Ti1 65.01(13)
N1 Ti1 C16 C17 111.15(13)
C1 Ti1 C16 C17 52.22(17)
C22 Ti1 C16 C17 -82.41(13)
C18 Ti1 C16 C17 37.55(13)
C21 Ti1 C16 C17 -116.99(13)
C19 Ti1 C16 C17 78.75(14)
C15 Ti1 C16 C17 116.01(18)
C23 Ti1 C16 C17 -73.34(14)
C20 Ti1 C16 C17 -135.33(13)
C24 Ti1 C16 C17 -111.26(15)
N1 Ti1 C16 C15 -4.86(16)
C1 Ti1 C16 C15 -63.79(17)
C22 Ti1 C16 C15 161.58(13)
C18 Ti1 C16 C15 -78.46(13)
C21 Ti1 C16 C15 127.00(13)
C19 Ti1 C16 C15 -37.26(12)
C23 Ti1 C16 C15 170.65(12)
C17 Ti1 C16 C15 -116.01(18)
C20 Ti1 C16 C15 108.67(12)
C24 Ti1 C16 C15 132.74(13)
C15 C16 C17 C18 0.2(2)
Ti1 C16 C17 C18 -64.02(14)
C15 C16 C17 Ti1 64.22(13)
N1 Ti1 C17 C16 -104.94(14)
C1 Ti1 C17 C16 -147.23(12)
C22 Ti1 C17 C16 93.70(13)
C18 Ti1 C17 C16 -115.64(18)
C21 Ti1 C17 C16 61.90(13)
C19 Ti1 C17 C16 -78.24(13)
C15 Ti1 C17 C16 -37.13(11)
C23 Ti1 C17 C16 119.77(12)
C20 Ti1 C17 C16 60.54(15)
C24 Ti1 C17 C16 107.14(14)
N1 Ti1 C17 C18 10.70(17)
C1 Ti1 C17 C18 -31.59(14)
C22 Ti1 C17 C18 -150.65(13)
C21 Ti1 C17 C18 177.54(12)
C19 Ti1 C17 C18 37.40(12)
C15 Ti1 C17 C18 78.51(13)
C23 Ti1 C17 C18 -124.59(12)
C20 Ti1 C17 C18 176.18(12)
C16 Ti1 C17 C18 115.64(18)
C24 Ti1 C17 C18 -137.22(13)
C16 C17 C18 C19 -0.9(2)
Ti1 C17 C18 C19 -65.88(13)
C16 C17 C18 Ti1 64.94(14)
N1 Ti1 C18 C19 -57.18(12)
C1 Ti1 C18 C19 -92.82(12)
C22 Ti1 C18 C19 146.83(11)
C21 Ti1 C18 C19 112.06(13)
C15 Ti1 C18 C19 37.11(11)
C23 Ti1 C18 C19 -175.63(11)
C17 Ti1 C18 C19 115.28(17)
C20 Ti1 C18 C19 104.3(3)
C16 Ti1 C18 C19 78.21(12)
C24 Ti1 C18 C19 -153.20(14)
N1 Ti1 C18 C17 -172.46(12)
C1 Ti1 C18 C17 151.90(13)
C22 Ti1 C18 C17 31.55(14)
C21 Ti1 C18 C17 -3.22(16)
C19 Ti1 C18 C17 -115.28(17)
C15 Ti1 C18 C17 -78.17(12)
C23 Ti1 C18 C17 69.08(14)
C20 Ti1 C18 C17 -11.0(3)
C16 Ti1 C18 C17 -37.07(11)
C24 Ti1 C18 C17 91.52(18)
C17 C18 C19 C15 1.3(2)
Ti1 C18 C19 C15 -64.64(13)
C17 C18 C19 Ti1 65.96(14)
C16 C15 C19 C18 -1.2(2)
Ti1 C15 C19 C18 64.17(13)
C16 C15 C19 Ti1 -65.36(13)
N1 Ti1 C19 C18 124.09(12)
C1 Ti1 C19 C18 85.42(12)
C22 Ti1 C19 C18 -49.70(16)
C21 Ti1 C19 C18 -100.55(14)
C15 Ti1 C19 C18 -115.90(17)
C23 Ti1 C19 C18 9.1(2)
C17 Ti1 C19 C18 -37.67(11)
C20 Ti1 C19 C18 -152.12(14)
C16 Ti1 C19 C18 -78.65(12)
C24 Ti1 C19 C18 128.4(3)
N1 Ti1 C19 C15 -120.00(12)
C1 Ti1 C19 C15 -158.68(12)
C22 Ti1 C19 C15 66.20(16)
C18 Ti1 C19 C15 115.90(17)
C21 Ti1 C19 C15 15.36(17)
C23 Ti1 C19 C15 125.00(17)
C17 Ti1 C19 C15 78.23(12)
C20 Ti1 C19 C15 -36.22(19)
C16 Ti1 C19 C15 37.26(11)
C24 Ti1 C19 C15 -115.6(3)
N1 Ti1 C20 C21 172.42(13)
C1 Ti1 C20 C21 -151.40(12)
C22 Ti1 C20 C21 -37.76(12)
C18 Ti1 C20 C21 10.5(3)
C19 Ti1 C20 C21 91.56(17)
C15 Ti1 C20 C21 69.86(14)
C23 Ti1 C20 C21 -79.38(13)
C17 Ti1 C20 C21 2.40(16)
C16 Ti1 C20 C21 33.48(14)
C24 Ti1 C20 C21 -116.14(18)
N1 Ti1 C20 C24 -71.44(13)
C1 Ti1 C20 C24 -35.26(14)
C22 Ti1 C20 C24 78.38(14)
C18 Ti1 C20 C24 126.7(3)
C21 Ti1 C20 C24 116.14(18)
C19 Ti1 C20 C24 -152.29(13)
C15 Ti1 C20 C24 -174.00(12)
C23 Ti1 C20 C24 36.76(13)
C17 Ti1 C20 C24 118.54(13)
C16 Ti1 C20 C24 149.63(12)
C24 C20 C21 C22 -0.5(2)
Ti1 C20 C21 C22 64.77(14)
C24 C20 C21 Ti1 -65.27(14)
N1 Ti1 C21 C20 -9.42(16)
C1 Ti1 C21 C20 41.76(17)
C22 Ti1 C21 C20 115.45(18)
C18 Ti1 C21 C20 -176.32(12)
C19 Ti1 C21 C20 -129.46(13)
C15 Ti1 C21 C20 -120.73(13)
C23 Ti1 C21 C20 77.80(14)
C17 Ti1 C21 C20 -178.16(12)
C16 Ti1 C21 C20 -147.97(13)
C24 Ti1 C21 C20 36.77(12)
N1 Ti1 C21 C22 -124.88(13)
C1 Ti1 C21 C22 -73.69(16)
C18 Ti1 C21 C22 68.23(15)
C19 Ti1 C21 C22 115.09(14)
C15 Ti1 C21 C22 123.82(13)
C23 Ti1 C21 C22 -37.66(13)
C17 Ti1 C21 C22 66.39(13)
C20 Ti1 C21 C22 -115.45(18)
C16 Ti1 C21 C22 96.58(13)
C24 Ti1 C21 C22 -78.68(14)
C20 C21 C22 C23 0.0(2)
Ti1 C21 C22 C23 65.86(13)
C20 C21 C22 Ti1 -65.84(14)
N1 Ti1 C22 C21 86.47(15)
C1 Ti1 C22 C21 131.34(12)
C18 Ti1 C22 C21 -130.48(13)
C19 Ti1 C22 C21 -102.85(15)
C15 Ti1 C22 C21 -67.25(14)
C23 Ti1 C22 C21 115.18(19)
C17 Ti1 C22 C21 -113.03(13)
C20 Ti1 C22 C21 37.12(12)
C16 Ti1 C22 C21 -78.85(13)
C24 Ti1 C22 C21 77.73(14)
N1 Ti1 C22 C23 -28.71(18)
C1 Ti1 C22 C23 16.16(16)
C18 Ti1 C22 C23 114.34(13)
C21 Ti1 C22 C23 -115.18(19)
C19 Ti1 C22 C23 141.97(14)
C15 Ti1 C22 C23 177.57(12)
C17 Ti1 C22 C23 131.79(14)
C20 Ti1 C22 C23 -78.06(14)
C16 Ti1 C22 C23 165.97(14)
C24 Ti1 C22 C23 -37.45(13)
C21 C22 C23 C24 0.5(2)
Ti1 C22 C23 C24 65.90(13)
C21 C22 C23 Ti1 -65.43(14)
N1 Ti1 C23 C24 45.67(13)
C1 Ti1 C23 C24 79.09(12)
C22 Ti1 C23 C24 -114.95(18)
C18 Ti1 C23 C24 161.90(11)
C21 Ti1 C23 C24 -77.25(13)
C19 Ti1 C23 C24 155.89(15)
C15 Ti1 C23 C24 -119.60(17)
C17 Ti1 C23 C24 -164.81(12)
C20 Ti1 C23 C24 -36.38(11)
C16 Ti1 C23 C24 -130.98(12)
N1 Ti1 C23 C22 160.62(13)
C1 Ti1 C23 C22 -165.96(14)
C18 Ti1 C23 C22 -83.15(14)
C21 Ti1 C23 C22 37.70(12)
C19 Ti1 C23 C22 -89.17(19)
C15 Ti1 C23 C22 -4.6(2)
C17 Ti1 C23 C22 -49.87(14)
C20 Ti1 C23 C22 78.57(14)
C16 Ti1 C23 C22 -16.03(15)
C24 Ti1 C23 C22 114.95(18)
C21 C20 C24 C23 0.8(2)
Ti1 C20 C24 C23 -63.27(13)
C21 C20 C24 Ti1 64.07(14)
C22 C23 C24 C20 -0.8(2)
Ti1 C23 C24 C20 63.62(14)
C22 C23 C24 Ti1 -64.39(13)
N1 Ti1 C24 C20 106.97(13)
C1 Ti1 C24 C20 146.36(14)
C22 Ti1 C24 C20 -78.85(13)
C18 Ti1 C24 C20 -152.12(16)
C21 Ti1 C24 C20 -37.08(12)
C19 Ti1 C24 C20 102.6(3)
C15 Ti1 C24 C20 10.7(2)
C23 Ti1 C24 C20 -116.83(18)
C17 Ti1 C24 C20 -94.78(16)
C16 Ti1 C24 C20 -43.85(18)
N1 Ti1 C24 C23 -136.19(12)
C1 Ti1 C24 C23 -96.81(12)
C22 Ti1 C24 C23 37.98(12)
C18 Ti1 C24 C23 -35.3(2)
C21 Ti1 C24 C23 79.75(13)
C19 Ti1 C24 C23 -140.6(3)
C15 Ti1 C24 C23 127.51(15)
C17 Ti1 C24 C23 22.05(17)
C20 Ti1 C24 C23 116.83(18)
C16 Ti1 C24 C23 72.98(16)
